data_4302798
loop_
_publ_author_name
'Ming-Hua Zeng'
'Sheng Hu'
'Qing Chen'
'Gang Xie'
'Qi Shuai'
'Sheng-Li Gao'

_publ_contact_author 'prof.MING HUA ZENG '
_publ_contact_author_email ZMH@MAIBOX.GXNU.EDU.CN
_publ_section_title
;
Apical Ligand Substitution, Shape Recognition, Vapor-Adsorption Phenomenon,
and Microcalorimetry for a Pillared Bilayer Porous Framework That Shrinks
or Expands in Crystal-to-Crystal Manners upon Change in the Cobalt(II)
Coordination Environment
;
_journal_name_full 'Inorganic Chemistry'
_journal_page_first 7070
_journal_page_last 7079
_journal_paper_doi 10.1021/ic801794e
_journal_volume 48
_journal_year 2009
_chemical_formula_moiety 'C13 H11 Co N2 O5, 2(H2 O)'
_chemical_formula_sum 'C13 H15 Co N2 O7'
_chemical_formula_weight 370.20
_chemical_name_systematic
; 
 ? 
;
_space_group_IT_number 14
_symmetry_cell_setting monoclinic
_symmetry_space_group_name_Hall '-P 2ybc'
_symmetry_space_group_name_H-M 'P 1 21/c 1'
_atom_sites_solution_hydrogens geom
_atom_sites_solution_primary direct
_atom_sites_solution_secondary difmap
_audit_creation_method SHELXL-97
_cell_angle_alpha 90.00
_cell_angle_beta 106.776(4)
_cell_angle_gamma 90.00
_cell_formula_units_Z 4
_cell_length_a 12.646(3)
_cell_length_b 7.6551(19)
_cell_length_c 15.904(4)
_cell_measurement_reflns_used 1433
_cell_measurement_temperature 293(2)
_cell_measurement_theta_max 23.71
_cell_measurement_theta_min 2.68
_cell_volume 1474.1(6)
_computing_cell_refinement 'Bruker SMART'
_computing_data_collection 'Bruker SMART'
_computing_data_reduction 'Bruker SAINT'
_computing_molecular_graphics 'Bruker SHELXTL'
_computing_publication_material 'Bruker SHELXTL'
_computing_structure_refinement 'SHELXL-97 (Sheldrick, 1997)'
_computing_structure_solution 'SHELXS-97 (Sheldrick, 1990)'
_diffrn_ambient_temperature 293(2)
_diffrn_measured_fraction_theta_full 0.990
_diffrn_measured_fraction_theta_max 0.990
_diffrn_measurement_device_type 'CCD area detector'
_diffrn_measurement_method 'phi and omega scans'
_diffrn_radiation_monochromator graphite
_diffrn_radiation_source 'fine-focus sealed tube'
_diffrn_radiation_type MoK\a
_diffrn_radiation_wavelength 0.71073
_diffrn_reflns_av_R_equivalents 0.0618
_diffrn_reflns_av_sigmaI/netI 0.0964
_diffrn_reflns_limit_h_max 16
_diffrn_reflns_limit_h_min -15
_diffrn_reflns_limit_k_max 9
_diffrn_reflns_limit_k_min -5
_diffrn_reflns_limit_l_max 11
_diffrn_reflns_limit_l_min -20
_diffrn_reflns_number 7658
_diffrn_reflns_theta_full 27.13
_diffrn_reflns_theta_max 27.13
_diffrn_reflns_theta_min 2.68
_exptl_absorpt_coefficient_mu 1.204
_exptl_absorpt_correction_T_max 0.9099
_exptl_absorpt_correction_T_min 0.7862
_exptl_absorpt_correction_type multi-scan
_exptl_absorpt_process_details SADABS
_exptl_crystal_colour red
_exptl_crystal_density_diffrn 1.668
_exptl_crystal_density_method 'not measured'
_exptl_crystal_description block
_exptl_crystal_F_000 760
_exptl_crystal_size_max 0.21
_exptl_crystal_size_mid 0.15
_exptl_crystal_size_min 0.08
_refine_diff_density_max 0.561
_refine_diff_density_min -0.537
_refine_diff_density_rms 0.111
_refine_ls_extinction_method none
_refine_ls_goodness_of_fit_ref 1.009
_refine_ls_hydrogen_treatment constr
_refine_ls_matrix_type full
_refine_ls_number_parameters 208
_refine_ls_number_reflns 3226
_refine_ls_number_restraints 6
_refine_ls_restrained_S_all 1.029
_refine_ls_R_factor_all 0.1212
_refine_ls_R_factor_gt 0.0553
_refine_ls_shift/su_max 0.014
_refine_ls_shift/su_mean 0.001
_refine_ls_structure_factor_coef Fsqd
_refine_ls_weighting_details 'calc w=1/[\s^2^(Fo^2^)+(0.0724P)^2^+0.7366P] where P=(Fo^2^+2Fc^2^)/3'
_refine_ls_weighting_scheme calc
_refine_ls_wR_factor_gt 0.1247
_refine_ls_wR_factor_ref 0.1499
_reflns_number_gt 1838
_reflns_number_total 3226
_reflns_threshold_expression >2sigma(I)
_cod_data_source_file ic801794e_si_002_03.cif
_cod_data_source_block 1''
_cod_depositor_comments
;
The following automatic conversions were performed:
'_symmetry_cell_setting' value 'Monoclinic' changed to 'monoclinic'
according to '/home/saulius/struct/CIF-dictionaries/cif_core.dic'
dictionary named 'cif_core.dic' version 2.4.1 from 2010-06-29.

Automatic conversion script
Id: cif_fix_enum 1527 2010-12-29 10:47:43Z saulius 
;
_cod_database_code 4302798

loop_
_symmetry_equiv_pos_as_xyz
'x, y, z'
'-x, y+1/2, -z+1/2'
'-x, -y, -z'
'x, -y-1/2, z-1/2'

loop_
_atom_site_label
_atom_site_type_symbol
_atom_site_fract_x
_atom_site_fract_y
_atom_site_fract_z
_atom_site_U_iso_or_equiv
_atom_site_adp_type
_atom_site_occupancy
_atom_site_symmetry_multiplicity
_atom_site_calc_flag
_atom_site_refinement_flags
_atom_site_disorder_assembly
_atom_site_disorder_group
Co1 Co 0.30482(5) 0.49272(8) 0.17828(4) 0.0198(2) Uani 1 1 d . . .
O1 O 0.3681(3) 0.2456(4) 0.1805(2) 0.0282(8) Uani 1 1 d . . .
O2 O 0.2953(3) 0.3388(4) 0.0469(2) 0.0337(9) Uani 1 1 d . . .
O3 O 0.3311(3) -0.0543(4) -0.1965(2) 0.0299(9) Uani 1 1 d . . .
O4 O 0.3750(3) -0.3339(4) -0.1695(2) 0.0333(9) Uani 1 1 d . . .
O1W O 0.1651(3) 0.3414(5) 0.2057(3) 0.0471(11) Uani 1 1 d . . .
H1W1 H 0.2107 0.2968 0.2508 0.071 Uiso 1 1 d R . .
H1W2 H 0.1088 0.3789 0.2197 0.071 Uiso 1 1 d R . .
N1 N 0.4538(3) -0.3871(5) 0.1617(2) 0.0202(9) Uani 1 1 d . . .
H1A H 0.4578 -0.3674 0.2158 0.024 Uiso 1 1 calc R . .
H1B H 0.4665 -0.4902 0.1454 0.024 Uiso 1 1 calc R . .
N2 N 0.1866(3) 0.6716(5) 0.1112(3) 0.0235(9) Uani 1 1 d . . .
C1 C 0.3693(4) 0.0483(5) 0.0671(3) 0.0182(10) Uani 1 1 d . . .
C2 C 0.3535(4) 0.0167(6) -0.0225(3) 0.0201(10) Uani 1 1 d . . .
H2 H 0.3280 0.1054 -0.0633 0.024 Uiso 1 1 calc R . .
C3 C 0.3759(4) -0.1474(6) -0.0500(3) 0.0185(10) Uani 1 1 d . . .
C4 C 0.4114(4) -0.2797(6) 0.0108(3) 0.0197(10) Uani 1 1 d . . .
H4 H 0.4253 -0.3900 -0.0081 0.024 Uiso 1 1 calc R . .
C5 C 0.4265(4) -0.2502(6) 0.0997(3) 0.0191(10) Uani 1 1 d . . .
C6 C 0.4064(4) -0.0854(6) 0.1266(3) 0.0190(10) Uani 1 1 d . . .
H6 H 0.4180 -0.0639 0.1862 0.023 Uiso 1 1 calc R . .
C7 C 0.3420(4) 0.2212(6) 0.0985(3) 0.0213(11) Uani 1 1 d . . .
C8 C 0.3602(4) -0.1834(6) -0.1460(3) 0.0207(10) Uani 1 1 d . . .
C9 C 0.1733(5) 0.8198(8) 0.1485(4) 0.0519(19) Uani 1 1 d . . .
H9 H 0.2144 0.8383 0.2065 0.062 Uiso 1 1 calc R . .
C10 C 0.1018(5) 0.9494(8) 0.1064(4) 0.0508(18) Uani 1 1 d . . .
H10 H 0.0976 1.0522 0.1364 0.061 Uiso 1 1 calc R . .
C11 C 0.0383(4) 0.9312(7) 0.0233(4) 0.0306(12) Uani 1 1 d . . .
C12 C 0.0539(7) 0.7789(9) -0.0156(4) 0.080(3) Uani 1 1 d . . .
H12 H 0.0143 0.7588 -0.0739 0.096 Uiso 1 1 calc R . .
C13 C 0.1265(6) 0.6542(8) 0.0290(4) 0.062(2) Uani 1 1 d . . .
H13 H 0.1336 0.5519 -0.0005 0.074 Uiso 1 1 calc R . .
O2W O 0.2344(3) 0.0991(5) 0.3597(3) 0.0549(12) Uani 1 1 d . . .
H2W1 H 0.2881 0.0417 0.3511 0.082 Uiso 1 1 d R . .
H2W2 H 0.2487 0.1260 0.4136 0.082 Uiso 1 1 d R . .
O3W O 0.0102(7) 0.0354(12) 0.2871(6) 0.182(4) Uani 1 1 d U . .
H3W1 H -0.0125 0.0479 0.2318 0.273 Uiso 1 1 d R . .
H3W2 H 0.0605 0.1097 0.3090 0.273 Uiso 1 1 d R . .

loop_
_atom_site_aniso_label
_atom_site_aniso_U_11
_atom_site_aniso_U_22
_atom_site_aniso_U_33
_atom_site_aniso_U_23
_atom_site_aniso_U_13
_atom_site_aniso_U_12
Co1 0.0321(4) 0.0145(3) 0.0108(3) 0.0003(3) 0.0030(2) 0.0062(3)
O1 0.052(2) 0.0147(16) 0.0182(19) -0.0038(14) 0.0103(17) 0.0064(16)
O2 0.054(2) 0.0170(18) 0.025(2) 0.0026(16) 0.0036(18) 0.0110(17)
O3 0.051(2) 0.0253(19) 0.0117(18) 0.0055(15) 0.0070(17) 0.0058(16)
O4 0.058(2) 0.027(2) 0.0150(18) -0.0032(15) 0.0113(18) 0.0101(17)
O1W 0.044(2) 0.043(3) 0.047(3) 0.001(2) 0.002(2) -0.004(2)
N1 0.038(2) 0.0102(18) 0.011(2) 0.0022(16) 0.0046(18) 0.0033(16)
N2 0.026(2) 0.020(2) 0.019(2) 0.0006(18) -0.0031(18) 0.0054(17)
C1 0.024(3) 0.015(2) 0.015(2) 0.0000(18) 0.006(2) 0.0001(18)
C2 0.029(2) 0.014(2) 0.016(2) 0.009(2) 0.0051(19) 0.005(2)
C3 0.023(3) 0.025(3) 0.008(2) 0.0010(19) 0.006(2) 0.002(2)
C4 0.031(3) 0.012(2) 0.016(2) -0.0001(19) 0.007(2) 0.0014(19)
C5 0.028(3) 0.014(2) 0.015(2) 0.002(2) 0.004(2) -0.001(2)
C6 0.029(3) 0.019(2) 0.009(2) -0.002(2) 0.005(2) -0.001(2)
C7 0.029(3) 0.016(2) 0.020(3) -0.004(2) 0.008(2) -0.002(2)
C8 0.025(3) 0.027(3) 0.010(2) 0.001(2) 0.004(2) 0.001(2)
C9 0.067(4) 0.045(4) 0.026(3) -0.010(3) -0.015(3) 0.029(3)
C10 0.067(4) 0.039(4) 0.032(3) -0.009(3) -0.007(3) 0.031(3)
C11 0.032(3) 0.026(3) 0.026(3) -0.003(2) -0.004(2) 0.008(2)
C12 0.113(6) 0.060(5) 0.032(4) -0.017(3) -0.034(4) 0.059(5)
C13 0.092(5) 0.039(4) 0.033(4) -0.020(3) -0.018(4) 0.040(4)
O2W 0.066(3) 0.046(3) 0.047(3) -0.009(2) 0.005(2) 0.008(2)
O3W 0.136(6) 0.266(8) 0.160(7) 0.006(6) 0.068(5) -0.060(6)

loop_
_atom_type_symbol
_atom_type_description
_atom_type_scat_dispersion_real
_atom_type_scat_dispersion_imag
_atom_type_scat_source
C C 0.0033 0.0016 'International Tables Vol C Tables 4.2.6.8 and 6.1.1.4'
H H 0.0000 0.0000 'International Tables Vol C Tables 4.2.6.8 and 6.1.1.4'
N N 0.0061 0.0033 'International Tables Vol C Tables 4.2.6.8 and 6.1.1.4'
O O 0.0106 0.0060 'International Tables Vol C Tables 4.2.6.8 and 6.1.1.4'
Co Co 0.3494 0.9721 'International Tables Vol C Tables 4.2.6.8 and 6.1.1.4'

loop_
_geom_angle_atom_site_label_1
_geom_angle_atom_site_label_2
_geom_angle_atom_site_label_3
_geom_angle
_geom_angle_site_symmetry_1
_geom_angle_site_symmetry_3
_geom_angle_publ_flag
O3 Co1 O1 104.54(14) 4_566 . ?
O3 Co1 N2 104.28(16) 4_566 . ?
O1 Co1 N2 146.64(15) . . ?
O3 Co1 N1 96.95(15) 4_566 1_565 ?
O1 Co1 N1 92.56(14) . 1_565 ?
N2 Co1 N1 100.28(15) . 1_565 ?
O3 Co1 O1W 80.87(15) 4_566 . ?
O1 Co1 O1W 81.18(14) . . ?
N2 Co1 O1W 87.15(15) . . ?
N1 Co1 O1W 172.57(14) 1_565 . ?
O3 Co1 O2 162.96(13) 4_566 . ?
O1 Co1 O2 58.47(12) . . ?
N2 Co1 O2 91.65(14) . . ?
N1 Co1 O2 85.92(14) 1_565 . ?
O1W Co1 O2 94.13(14) . . ?
C7 O1 Co1 97.7(3) . . ?
C7 O2 Co1 83.4(3) . . ?
C8 O3 Co1 139.7(3) . 4_565 ?
Co1 O1W H1W1 89.5 . . ?
Co1 O1W H1W2 129.5 . . ?
H1W1 O1W H1W2 109.1 . . ?
C5 N1 Co1 110.6(3) . 1_545 ?
C5 N1 H1A 120.0 . . ?
Co1 N1 H1A 75.9 1_545 . ?
C5 N1 H1B 120.0 . . ?
Co1 N1 H1B 83.8 1_545 . ?
H1A N1 H1B 120.0 . . ?
C9 N2 C13 115.0(4) . . ?
C9 N2 Co1 120.2(3) . . ?
C13 N2 Co1 124.5(4) . . ?
C6 C1 C2 119.3(4) . . ?
C6 C1 C7 119.6(4) . . ?
C2 C1 C7 121.0(4) . . ?
C3 C2 C1 119.7(4) . . ?
C3 C2 H2 120.1 . . ?
C1 C2 H2 120.1 . . ?
C4 C3 C2 119.8(4) . . ?
C4 C3 C8 119.7(4) . . ?
C2 C3 C8 120.4(4) . . ?
C3 C4 C5 120.9(4) . . ?
C3 C4 H4 119.5 . . ?
C5 C4 H4 119.5 . . ?
C6 C5 C4 118.8(4) . . ?
C6 C5 N1 119.4(4) . . ?
C4 C5 N1 121.6(4) . . ?
C5 C6 C1 121.4(4) . . ?
C5 C6 H6 119.3 . . ?
C1 C6 H6 119.3 . . ?
O2 C7 O1 120.4(4) . . ?
O2 C7 C1 122.2(4) . . ?
O1 C7 C1 117.4(4) . . ?
O4 C8 O3 125.2(4) . . ?
O4 C8 C3 119.1(4) . . ?
O3 C8 C3 115.6(4) . . ?
N2 C9 C10 123.6(5) . . ?
N2 C9 H9 118.2 . . ?
C10 C9 H9 118.2 . . ?
C11 C10 C9 121.7(6) . . ?
C11 C10 H10 119.1 . . ?
C9 C10 H10 119.1 . . ?
C10 C11 C12 114.4(5) . . ?
C10 C11 C11 122.7(6) . 3_575 ?
C12 C11 C11 122.9(6) . 3_575 ?
C11 C12 C13 121.6(6) . . ?
C11 C12 H12 119.2 . . ?
C13 C12 H12 119.2 . . ?
N2 C13 C12 123.5(5) . . ?
N2 C13 H13 118.2 . . ?
C12 C13 H13 118.2 . . ?
H2W1 O2W H2W2 109.8 . . ?
H3W1 O3W H3W2 109.7 . . ?

loop_
_geom_bond_atom_site_label_1
_geom_bond_atom_site_label_2
_geom_bond_distance
_geom_bond_site_symmetry_2
_geom_bond_publ_flag
Co1 O3 1.978(3) 4_566 ?
Co1 O1 2.051(3) . ?
Co1 N2 2.080(4) . ?
Co1 N1 2.180(4) 1_565 ?
Co1 O1W 2.258(4) . ?
Co1 O2 2.371(4) . ?
O1 C7 1.263(6) . ?
O2 C7 1.246(6) . ?
O3 C8 1.260(6) . ?
O3 Co1 1.978(3) 4_565 ?
O4 C8 1.242(5) . ?
O1W H1W1 0.8511 . ?
O1W H1W2 0.8548 . ?
N1 C5 1.412(6) . ?
N1 Co1 2.180(4) 1_545 ?
N1 H1A 0.8600 . ?
N1 H1B 0.8600 . ?
N2 C9 1.313(7) . ?
N2 C13 1.316(7) . ?
C1 C6 1.382(6) . ?
C1 C2 1.401(6) . ?
C1 C7 1.490(6) . ?
C2 C3 1.387(6) . ?
C2 H2 0.9300 . ?
C3 C4 1.383(6) . ?
C3 C8 1.506(6) . ?
C4 C5 1.390(6) . ?
C4 H4 0.9300 . ?
C5 C6 1.379(6) . ?
C6 H6 0.9300 . ?
C9 C10 1.379(7) . ?
C9 H9 0.9300 . ?
C10 C11 1.341(7) . ?
C10 H10 0.9300 . ?
C11 C12 1.361(8) . ?
C11 C11 1.478(10) 3_575 ?
C12 C13 1.372(8) . ?
C12 H12 0.9300 . ?
C13 H13 0.9300 . ?
O2W H2W1 0.8514 . ?
O2W H2W2 0.8487 . ?
O3W H3W1 0.8482 . ?
O3W H3W2 0.8505 . ?
